data_7247444
loop_
_publ_author_name
'Dubey, Ritesh'
'Singh, Sandeep'

_publ_section_title
;
 Dichlorosubstitution as a steering tool in hydrogen bonded cocrystals:
 the nature of rigid and flexible coformers in crystal structures
;
_journal_issue 40
_journal_name_full CrystEngComm
_journal_page_first 5697
_journal_page_last 5705
_journal_paper_doi 10.1039/D3CE00672G
_journal_volume 25
_journal_year 2023
_chemical_formula_sum 'C18 H12 Cl2 N2 O'
_chemical_formula_weight 343.20
_space_group_crystal_system monoclinic
_space_group_IT_number 14
_space_group_name_Hall '-P 2ybc'
_space_group_name_H-M_alt 'P 1 21/c 1'
_atom_sites_solution_hydrogens geom
_audit_creation_method SHELXL-2018/3
_audit_update_record
;
2023-06-27 deposited with the CCDC.	2023-08-28 downloaded from the CCDC.
;
_cell_angle_alpha 90
_cell_angle_beta 92.091(6)
_cell_angle_gamma 90
_cell_formula_units_Z 8
_cell_length_a 22.923(3)
_cell_length_b 11.7148(14)
_cell_length_c 11.6400(18)
_cell_measurement_reflns_used 8175
_cell_measurement_temperature 150(2)
_cell_measurement_theta_max 27.5
_cell_measurement_theta_min 1.7
_cell_volume 3123.7(7)
_computing_structure_refinement 'SHELXL-2018/3 (Sheldrick, 2018)'
_diffrn_ambient_temperature 150(2)
_diffrn_measured_fraction_theta_full 0.998
_diffrn_measured_fraction_theta_max 0.993
_diffrn_measurement_device_type 'Rigaku Mercury375R (2x2 bin mode)'
_diffrn_radiation_type MoK\a
_diffrn_radiation_wavelength 0.71073
_diffrn_reflns_av_R_equivalents 0.0774
_diffrn_reflns_av_unetI/netI 0.0495
_diffrn_reflns_Laue_measured_fraction_full 0.998
_diffrn_reflns_Laue_measured_fraction_max 0.993
_diffrn_reflns_limit_h_max 29
_diffrn_reflns_limit_h_min -29
_diffrn_reflns_limit_k_max 15
_diffrn_reflns_limit_k_min -15
_diffrn_reflns_limit_l_max 15
_diffrn_reflns_limit_l_min -15
_diffrn_reflns_number 32124
_diffrn_reflns_point_group_measured_fraction_full 0.998
_diffrn_reflns_point_group_measured_fraction_max 0.993
_diffrn_reflns_theta_full 25.242
_diffrn_reflns_theta_max 27.576
_diffrn_reflns_theta_min 0.889
_exptl_absorpt_coefficient_mu 0.421
_exptl_crystal_density_diffrn 1.460
_exptl_crystal_description Block
_exptl_crystal_F_000 1408
_exptl_crystal_size_max 0.650
_exptl_crystal_size_mid 0.250
_exptl_crystal_size_min 0.250
_refine_diff_density_max 0.268
_refine_diff_density_min -0.495
_refine_diff_density_rms 0.058
_refine_ls_extinction_method none
_refine_ls_goodness_of_fit_ref 1.120
_refine_ls_hydrogen_treatment mixed
_refine_ls_matrix_type full
_refine_ls_number_parameters 419
_refine_ls_number_reflns 7171
_refine_ls_number_restraints 642
_refine_ls_restrained_S_all 1.072
_refine_ls_R_factor_all 0.0609
_refine_ls_R_factor_gt 0.0508
_refine_ls_shift/su_max 0.001
_refine_ls_shift/su_mean 0.000
_refine_ls_structure_factor_coef Fsqd
_refine_ls_weighting_details 'w=1/[\s^2^(Fo^2^)+(0.0467P)^2^+0.9559P] where P=(Fo^2^+2Fc^2^)/3'
_refine_ls_weighting_scheme calc
_refine_ls_wR_factor_gt 0.1253
_refine_ls_wR_factor_ref 0.1327
_reflns_Friedel_coverage 0.000
_reflns_number_gt 6198
_reflns_number_total 7171
_reflns_threshold_expression 'I > 2\s(I)'
_cod_data_source_file d3ce00672g1.cif
_cod_data_source_block datam_CCDC2
_cod_depositor_comments 'Adding full bibliography for 7247442--7247454.cif.'
_cod_original_sg_symbol_H-M 'P 21/c'
_cod_database_code 7247444
_shelx_shelxl_version_number 2018/3
_shelx_space_group_comment
;
The symmetry employed for this shelxl refinement is uniquely defined
by the following loop, which should always be used as a source of
symmetry information in preference to the above space-group names.
They are only intended as comments.
;
_shelx_estimated_absorpt_t_min 0.772
_shelx_estimated_absorpt_t_max 0.902

loop_
_space_group_symop_operation_xyz
'x, y, z'
'-x, y+1/2, -z+1/2'
'-x, -y, -z'
'x, -y-1/2, z-1/2'

loop_
_atom_site_label
_atom_site_type_symbol
_atom_site_fract_x
_atom_site_fract_y
_atom_site_fract_z
_atom_site_U_iso_or_equiv
_atom_site_adp_type
_atom_site_occupancy
_atom_site_site_symmetry_order
_atom_site_calc_flag
_atom_site_refinement_flags_posn
_atom_site_refinement_flags_adp
_atom_site_refinement_flags_occupancy
_atom_site_disorder_assembly
_atom_site_disorder_group
C1 C 0.34505(8) 0.15441(15) 0.48699(16) 0.0283(4) Uani 1 1 d . U . . .
C2 C 0.29310(8) 0.09285(15) 0.48705(16) 0.0276(4) Uani 1 1 d . U . . .
C3 C 0.25158(8) 0.10346(16) 0.39798(17) 0.0317(4) Uani 1 1 d . U . . .
H3 H 0.216241 0.061162 0.398753 0.038 Uiso 1 1 calc R U . . .
C4 C 0.26251(8) 0.17674(16) 0.30786(17) 0.0323(4) Uani 1 1 d . U . . .
C5 C 0.31359(9) 0.23745(18) 0.30497(18) 0.0378(5) Uani 1 1 d . U . . .
H5 H 0.320768 0.286749 0.242241 0.045 Uiso 1 1 calc R U . . .
C6 C 0.35454(8) 0.22602(17) 0.39454(18) 0.0370(5) Uani 1 1 d . U . . .
H6 H 0.389921 0.268097 0.392707 0.044 Uiso 1 1 calc R U . . .
C7 C 0.83615(8) 0.16040(17) 1.02158(17) 0.0344(4) Uani 1 1 d . U . . .
C8 C 0.79117(8) 0.08119(16) 1.00995(16) 0.0299(4) Uani 1 1 d . U . . .
C9 C 0.75207(8) 0.08341(16) 0.91658(17) 0.0322(4) Uani 1 1 d . U . . .
H9 H 0.721641 0.028536 0.909350 0.039 Uiso 1 1 calc R U . . .
C10 C 0.75812(8) 0.16723(17) 0.83376(17) 0.0332(4) Uani 1 1 d . U . . .
C11 C 0.80176(9) 0.24777(17) 0.84350(18) 0.0374(5) Uani 1 1 d . U . . .
H11 H 0.805159 0.305361 0.786678 0.045 Uiso 1 1 calc R U . . .
C12 C 0.84067(9) 0.24361(18) 0.93745(19) 0.0410(5) Uani 1 1 d . U . . .
H12 H 0.870992 0.298733 0.944376 0.049 Uiso 1 1 calc R U . . .
C13 C 0.51938(9) 0.14510(16) 0.45434(17) 0.0336(4) Uani 1 1 d . U . . .
H13 H 0.496103 0.085609 0.421397 0.040 Uiso 1 1 calc R U . . .
C14 C 0.57904(9) 0.14358(17) 0.43616(17) 0.0361(4) Uani 1 1 d . U . . .
H14 H 0.595732 0.084837 0.391667 0.043 Uiso 1 1 calc R U . . .
C15 C 0.61326(8) 0.22848(17) 0.48370(16) 0.0328(4) Uani 1 1 d . U . . .
H15 H 0.654172 0.228694 0.473281 0.039 Uiso 1 1 calc R U . . .
C16 C 0.58734(8) 0.31547(15) 0.54814(15) 0.0274(4) Uani 1 1 d . U . . .
C17 C 0.62041(8) 0.40683(16) 0.60133(16) 0.0319(4) Uani 1 1 d . U . . .
H17 H 0.661628 0.408262 0.595471 0.038 Uiso 1 1 calc R U . . .
C18 C 0.59386(9) 0.49037(16) 0.65930(16) 0.0322(4) Uani 1 1 d . U . . .
H18 H 0.616603 0.550036 0.693372 0.039 Uiso 1 1 calc R U . . .
C19 C 0.53188(8) 0.49058(15) 0.67034(15) 0.0276(4) Uani 1 1 d . U . . .
C20 C 0.50271(9) 0.57893(16) 0.72680(16) 0.0340(4) Uani 1 1 d . U . . .
H20 H 0.523766 0.642725 0.756970 0.041 Uiso 1 1 calc R U . . .
C21 C 0.44376(9) 0.57160(17) 0.73755(17) 0.0373(5) Uani 1 1 d . U . . .
H21 H 0.423027 0.630661 0.774316 0.045 Uiso 1 1 calc R U . . .
C22 C 0.41427(9) 0.47523(18) 0.69332(18) 0.0376(4) Uani 1 1 d . U . . .
H22 H 0.373459 0.470044 0.703901 0.045 Uiso 1 1 calc R U . . .
C23 C 0.49790(8) 0.39943(14) 0.62488(14) 0.0252(4) Uani 1 1 d . U . . .
C24 C 0.52643(8) 0.31036(14) 0.56112(14) 0.0244(3) Uani 1 1 d . U . . .
C25 C 1.01357(10) 0.14764(18) 0.95269(19) 0.0421(5) Uani 1 1 d . U . . .
H25 H 0.991140 0.086543 0.920558 0.051 Uiso 1 1 calc R U . . .
C26 C 1.07298(10) 0.15140(19) 0.93055(18) 0.0426(5) Uani 1 1 d . U . . .
H26 H 1.090301 0.094056 0.885229 0.051 Uiso 1 1 calc R U . . .
C27 C 1.10577(9) 0.23947(18) 0.97551(16) 0.0357(4) Uani 1 1 d . U . . .
H27 H 1.146327 0.243738 0.961965 0.043 Uiso 1 1 calc R U . . .
C28 C 1.07902(8) 0.32361(16) 1.04192(15) 0.0289(4) Uani 1 1 d . U . . .
C29 C 1.11019(8) 0.41924(17) 1.09157(16) 0.0335(4) Uani 1 1 d . U . . .
H29 H 1.150998 0.425766 1.081585 0.040 Uiso 1 1 calc R U . . .
C30 C 1.08264(9) 0.49966(16) 1.15190(16) 0.0333(4) Uani 1 1 d . U . . .
H30 H 1.104166 0.562628 1.182606 0.040 Uiso 1 1 calc R U . . .
C31 C 1.02146(9) 0.49172(15) 1.17047(15) 0.0291(4) Uani 1 1 d . U . . .
C32 C 0.99134(10) 0.57522(17) 1.23139(17) 0.0380(5) Uani 1 1 d . U . . .
H32 H 1.010948 0.641847 1.258770 0.046 Uiso 1 1 calc R U . . .
C33 C 0.93349(10) 0.55942(19) 1.25076(18) 0.0423(5) Uani 1 1 d . U . . .
H33 H 0.912017 0.615568 1.290233 0.051 Uiso 1 1 calc R U . . .
C34 C 0.90625(9) 0.45828(19) 1.21111(17) 0.0393(5) Uani 1 1 d . U . . .
H34 H 0.866511 0.446516 1.228343 0.047 Uiso 1 1 calc R U . . .
C35 C 0.98965(8) 0.39595(15) 1.12889(15) 0.0263(4) Uani 1 1 d . U . . .
C36 C 1.01880(8) 0.31131(15) 1.06044(15) 0.0261(4) Uani 1 1 d . U . . .
N1 N 0.43965(7) 0.39091(14) 0.63770(14) 0.0318(3) Uani 1 1 d . U . . .
N2 N 0.49303(6) 0.22462(13) 0.51491(13) 0.0275(3) Uani 1 1 d . U . . .
N3 N 0.93275(7) 0.37849(14) 1.15118(14) 0.0321(3) Uani 1 1 d . U . . .
N4 N 0.98651(7) 0.22399(14) 1.01576(14) 0.0342(4) Uani 1 1 d . U . . .
O1 O 0.38445(6) 0.14189(12) 0.57612(12) 0.0348(3) Uani 1 1 d . U . . .
H1 H 0.4124(10) 0.182(2) 0.5660(11) 0.052 Uiso 1 1 calc R U . . .
O2 O 0.87340(7) 0.15527(16) 1.11394(14) 0.0549(5) Uani 1 1 d . U . . .
H2 H 0.8980(13) 0.203(3) 1.1084(13) 0.082 Uiso 1 1 calc R U . . .
Cl1 Cl 0.27964(2) 0.00187(5) 0.60067(5) 0.03986(14) Uani 1 1 d . U . . .
Cl2 Cl 0.21023(2) 0.19210(5) 0.19596(5) 0.04956(16) Uani 1 1 d . U . . .
Cl3 Cl 0.78295(2) -0.02096(5) 1.11633(5) 0.04145(15) Uani 1 1 d . U . . .
Cl4 Cl 0.70932(3) 0.17101(6) 0.71496(5) 0.05335(17) Uani 1 1 d . U . . .

loop_
_atom_site_aniso_label
_atom_site_aniso_U_11
_atom_site_aniso_U_22
_atom_site_aniso_U_33
_atom_site_aniso_U_23
_atom_site_aniso_U_13
_atom_site_aniso_U_12
C1 0.0274(9) 0.0246(9) 0.0326(10) 0.0004(7) -0.0012(7) -0.0001(7)
C2 0.0270(9) 0.0258(9) 0.0304(9) -0.0003(7) 0.0052(7) -0.0007(7)
C3 0.0250(9) 0.0310(10) 0.0393(11) -0.0016(8) 0.0024(7) -0.0028(7)
C4 0.0285(9) 0.0329(10) 0.0350(10) -0.0018(8) -0.0050(7) 0.0020(7)
C5 0.0363(10) 0.0381(11) 0.0387(11) 0.0117(8) -0.0036(8) -0.0027(8)
C6 0.0316(10) 0.0330(10) 0.0460(12) 0.0124(8) -0.0037(8) -0.0090(8)
C7 0.0275(9) 0.0417(11) 0.0337(10) 0.0081(8) -0.0030(7) -0.0042(8)
C8 0.0258(9) 0.0302(9) 0.0339(10) 0.0039(7) 0.0065(7) 0.0014(7)
C9 0.0277(9) 0.0308(10) 0.0382(11) -0.0015(7) 0.0028(7) -0.0031(7)
C10 0.0310(10) 0.0362(10) 0.0322(10) -0.0013(8) -0.0023(8) 0.0049(7)
C11 0.0375(11) 0.0361(11) 0.0385(11) 0.0106(8) -0.0023(8) -0.0016(8)
C12 0.0364(11) 0.0416(12) 0.0444(12) 0.0129(9) -0.0053(9) -0.0126(9)
C13 0.0403(11) 0.0277(9) 0.0325(10) -0.0065(7) -0.0028(8) -0.0013(8)
C14 0.0419(11) 0.0364(11) 0.0301(10) -0.0077(8) 0.0022(8) 0.0051(8)
C15 0.0302(9) 0.0416(11) 0.0268(9) 0.0012(8) 0.0028(7) 0.0012(8)
C16 0.0314(9) 0.0293(9) 0.0215(8) 0.0031(7) 0.0004(7) -0.0037(7)
C17 0.0290(9) 0.0365(10) 0.0301(10) 0.0051(7) 0.0007(7) -0.0099(7)
C18 0.0398(10) 0.0282(9) 0.0281(10) 0.0034(7) -0.0043(8) -0.0122(7)
C19 0.0382(10) 0.0228(8) 0.0214(8) 0.0042(6) -0.0043(7) -0.0031(7)
C20 0.0518(12) 0.0244(9) 0.0254(9) -0.0002(7) -0.0054(8) 0.0002(8)
C21 0.0507(12) 0.0312(10) 0.0296(10) -0.0028(8) -0.0022(8) 0.0119(8)
C22 0.0354(10) 0.0404(11) 0.0369(11) -0.0014(8) -0.0007(8) 0.0108(8)
C23 0.0312(9) 0.0233(8) 0.0210(8) 0.0027(6) -0.0026(6) 0.0002(6)
C24 0.0288(9) 0.0229(8) 0.0214(8) 0.0025(6) -0.0015(6) -0.0030(6)
C25 0.0459(12) 0.0355(11) 0.0444(12) -0.0139(9) -0.0062(9) -0.0013(9)
C26 0.0448(12) 0.0485(13) 0.0341(11) -0.0128(9) -0.0031(9) 0.0090(9)
C27 0.0340(10) 0.0466(12) 0.0267(10) -0.0013(8) 0.0022(7) 0.0052(8)
C28 0.0291(9) 0.0351(10) 0.0222(9) 0.0024(7) -0.0009(7) -0.0016(7)
C29 0.0317(10) 0.0407(11) 0.0283(10) 0.0044(8) 0.0016(7) -0.0105(8)
C30 0.0409(11) 0.0319(10) 0.0270(10) 0.0031(7) -0.0015(8) -0.0134(8)
C31 0.0400(10) 0.0256(9) 0.0215(9) 0.0039(6) -0.0012(7) -0.0020(7)
C32 0.0570(13) 0.0270(10) 0.0298(10) -0.0005(7) -0.0026(9) 0.0034(8)
C33 0.0543(13) 0.0400(11) 0.0326(11) -0.0022(8) 0.0004(9) 0.0169(10)
C34 0.0327(10) 0.0516(13) 0.0336(11) 0.0009(9) 0.0017(8) 0.0105(9)
C35 0.0291(9) 0.0270(9) 0.0224(9) 0.0045(6) -0.0028(7) -0.0005(7)
C36 0.0301(9) 0.0247(8) 0.0232(8) 0.0021(6) -0.0031(7) -0.0025(7)
N1 0.0293(8) 0.0316(8) 0.0343(9) -0.0015(6) -0.0013(6) 0.0018(6)
N2 0.0293(8) 0.0250(8) 0.0280(8) -0.0024(6) -0.0022(6) -0.0024(6)
N3 0.0281(8) 0.0379(9) 0.0303(8) 0.0017(7) 0.0002(6) 0.0011(6)
N4 0.0330(8) 0.0303(8) 0.0388(9) -0.0054(7) -0.0038(7) -0.0035(6)
O1 0.0307(7) 0.0368(8) 0.0365(8) 0.0076(6) -0.0056(6) -0.0083(6)
O2 0.0443(9) 0.0709(12) 0.0480(10) 0.0285(8) -0.0188(7) -0.0271(8)
Cl1 0.0337(3) 0.0453(3) 0.0410(3) 0.0124(2) 0.0063(2) -0.0071(2)
Cl2 0.0425(3) 0.0563(4) 0.0485(3) 0.0067(3) -0.0176(2) -0.0045(2)
Cl3 0.0378(3) 0.0415(3) 0.0455(3) 0.0158(2) 0.0066(2) -0.0047(2)
Cl4 0.0490(3) 0.0645(4) 0.0451(3) 0.0071(3) -0.0178(3) -0.0053(3)

loop_
_atom_type_symbol
_atom_type_description
_atom_type_scat_dispersion_real
_atom_type_scat_dispersion_imag
_atom_type_scat_source
C C 0.0033 0.0016 'International Tables Vol C Tables 4.2.6.8 and 6.1.1.4'
H H 0.0000 0.0000 'International Tables Vol C Tables 4.2.6.8 and 6.1.1.4'
N N 0.0061 0.0033 'International Tables Vol C Tables 4.2.6.8 and 6.1.1.4'
O O 0.0106 0.0060 'International Tables Vol C Tables 4.2.6.8 and 6.1.1.4'
Cl Cl 0.1484 0.1585 'International Tables Vol C Tables 4.2.6.8 and 6.1.1.4'

loop_
_geom_angle_atom_site_label_1
_geom_angle_atom_site_label_2
_geom_angle_atom_site_label_3
_geom_angle
_geom_angle_site_symmetry_1
_geom_angle_site_symmetry_3
_geom_angle_publ_flag
O1 C1 C6 122.60(16) . . ?
O1 C1 C2 119.25(16) . . ?
C6 C1 C2 118.14(17) . . ?
C3 C2 C1 121.12(17) . . ?
C3 C2 Cl1 119.25(14) . . ?
C1 C2 Cl1 119.63(14) . . ?
C4 C3 C2 118.91(17) . . ?
C4 C3 H3 120.5 . . ?
C2 C3 H3 120.5 . . ?
C5 C4 C3 121.20(18) . . ?
C5 C4 Cl2 119.43(16) . . ?
C3 C4 Cl2 119.36(15) . . ?
C4 C5 C6 119.19(18) . . ?
C4 C5 H5 120.4 . . ?
C6 C5 H5 120.4 . . ?
C5 C6 C1 121.43(18) . . ?
C5 C6 H6 119.3 . . ?
C1 C6 H6 119.3 . . ?
O2 C7 C12 122.13(18) . . ?
O2 C7 C8 119.56(17) . . ?
C12 C7 C8 118.30(18) . . ?
C9 C8 C7 121.40(17) . . ?
C9 C8 Cl3 119.26(14) . . ?
C7 C8 Cl3 119.33(15) . . ?
C8 C9 C10 118.76(17) . . ?
C8 C9 H9 120.6 . . ?
C10 C9 H9 120.6 . . ?
C11 C10 C9 121.25(18) . . ?
C11 C10 Cl4 119.35(15) . . ?
C9 C10 Cl4 119.40(15) . . ?
C10 C11 C12 119.04(18) . . ?
C10 C11 H11 120.5 . . ?
C12 C11 H11 120.5 . . ?
C11 C12 C7 121.24(18) . . ?
C11 C12 H12 119.4 . . ?
C7 C12 H12 119.4 . . ?
N2 C13 C14 123.97(17) . . ?
N2 C13 H13 118.0 . . ?
C14 C13 H13 118.0 . . ?
C15 C14 C13 118.70(18) . . ?
C15 C14 H14 120.6 . . ?
C13 C14 H14 120.6 . . ?
C14 C15 C16 119.56(18) . . ?
C14 C15 H15 120.2 . . ?
C16 C15 H15 120.2 . . ?
C15 C16 C24 117.67(16) . . ?
C15 C16 C17 122.77(17) . . ?
C24 C16 C17 119.56(17) . . ?
C18 C17 C16 121.05(18) . . ?
C18 C17 H17 119.5 . . ?
C16 C17 H17 119.5 . . ?
C17 C18 C19 120.96(17) . . ?
C17 C18 H18 119.5 . . ?
C19 C18 H18 119.5 . . ?
C20 C19 C23 117.74(17) . . ?
C20 C19 C18 122.22(17) . . ?
C23 C19 C18 120.04(17) . . ?
C21 C20 C19 119.04(18) . . ?
C21 C20 H20 120.5 . . ?
C19 C20 H20 120.5 . . ?
C20 C21 C22 118.83(18) . . ?
C20 C21 H21 120.6 . . ?
C22 C21 H21 120.6 . . ?
N1 C22 C21 124.3(2) . . ?
N1 C22 H22 117.8 . . ?
C21 C22 H22 117.8 . . ?
N1 C23 C19 123.19(17) . . ?
N1 C23 C24 117.96(15) . . ?
C19 C23 C24 118.86(16) . . ?
N2 C24 C16 122.22(16) . . ?
N2 C24 C23 118.38(16) . . ?
C16 C24 C23 119.39(16) . . ?
N4 C25 C26 124.08(19) . . ?
N4 C25 H25 118.0 . . ?
C26 C25 H25 118.0 . . ?
C27 C26 C25 118.61(19) . . ?
C27 C26 H26 120.7 . . ?
C25 C26 H26 120.7 . . ?
C26 C27 C28 119.59(19) . . ?
C26 C27 H27 120.2 . . ?
C28 C27 H27 120.2 . . ?
C27 C28 C36 117.41(17) . . ?
C27 C28 C29 123.11(18) . . ?
C36 C28 C29 119.48(17) . . ?
C30 C29 C28 121.27(18) . . ?
C30 C29 H29 119.4 . . ?
C28 C29 H29 119.4 . . ?
C29 C30 C31 120.98(17) . . ?
C29 C30 H30 119.5 . . ?
C31 C30 H30 119.5 . . ?
C32 C31 C35 117.94(18) . . ?
C32 C31 C30 122.28(18) . . ?
C35 C31 C30 119.76(17) . . ?
C33 C32 C31 119.16(19) . . ?
C33 C32 H32 120.4 . . ?
C31 C32 H32 120.4 . . ?
C32 C33 C34 118.76(19) . . ?
C32 C33 H33 120.6 . . ?
C34 C33 H33 120.6 . . ?
N3 C34 C33 124.0(2) . . ?
N3 C34 H34 118.0 . . ?
C33 C34 H34 118.0 . . ?
N3 C35 C31 122.85(17) . . ?
N3 C35 C36 117.91(16) . . ?
C31 C35 C36 119.24(17) . . ?
N4 C36 C28 122.80(17) . . ?
N4 C36 C35 118.08(16) . . ?
C28 C36 C35 119.12(16) . . ?
C22 N1 C23 116.81(17) . . ?
C13 N2 C24 117.87(16) . . ?
C34 N3 C35 117.18(17) . . ?
C25 N4 C36 117.50(17) . . ?
C1 O1 H1 109.5 . . ?
C7 O2 H2 109.5 . . ?

loop_
_geom_bond_atom_site_label_1
_geom_bond_atom_site_label_2
_geom_bond_distance
_geom_bond_site_symmetry_2
_geom_bond_publ_flag
C1 O1 1.358(2) . ?
C1 C6 1.388(3) . ?
C1 C2 1.392(2) . ?
C2 C3 1.387(3) . ?
C2 Cl1 1.7349(18) . ?
C3 C4 1.385(3) . ?
C3 H3 0.9500 . ?
C4 C5 1.371(3) . ?
C4 Cl2 1.7468(19) . ?
C5 C6 1.384(3) . ?
C5 H5 0.9500 . ?
C6 H6 0.9500 . ?
C7 O2 1.349(2) . ?
C7 C12 1.388(3) . ?
C7 C8 1.390(3) . ?
C8 C9 1.384(3) . ?
C8 Cl3 1.7371(19) . ?
C9 C10 1.387(3) . ?
C9 H9 0.9500 . ?
C10 C11 1.377(3) . ?
C10 Cl4 1.7471(19) . ?
C11 C12 1.387(3) . ?
C11 H11 0.9500 . ?
C12 H12 0.9500 . ?
C13 N2 1.327(2) . ?
C13 C14 1.392(3) . ?
C13 H13 0.9500 . ?
C14 C15 1.371(3) . ?
C14 H14 0.9500 . ?
C15 C16 1.410(3) . ?
C15 H15 0.9500 . ?
C16 C24 1.411(2) . ?
C16 C17 1.439(2) . ?
C17 C18 1.347(3) . ?
C17 H17 0.9500 . ?
C18 C19 1.431(3) . ?
C18 H18 0.9500 . ?
C19 C20 1.408(3) . ?
C19 C23 1.413(2) . ?
C20 C21 1.364(3) . ?
C20 H20 0.9500 . ?
C21 C22 1.404(3) . ?
C21 H21 0.9500 . ?
C22 N1 1.327(2) . ?
C22 H22 0.9500 . ?
C23 N1 1.353(2) . ?
C23 C24 1.450(2) . ?
C24 N2 1.362(2) . ?
C25 N4 1.326(3) . ?
C25 C26 1.396(3) . ?
C25 H25 0.9500 . ?
C26 C27 1.369(3) . ?
C26 H26 0.9500 . ?
C27 C28 1.407(3) . ?
C27 H27 0.9500 . ?
C28 C36 1.412(2) . ?
C28 C29 1.439(3) . ?
C29 C30 1.346(3) . ?
C29 H29 0.9500 . ?
C30 C31 1.430(3) . ?
C30 H30 0.9500 . ?
C31 C32 1.404(3) . ?
C31 C35 1.414(2) . ?
C32 C33 1.366(3) . ?
C32 H32 0.9500 . ?
C33 C34 1.409(3) . ?
C33 H33 0.9500 . ?
C34 N3 1.327(3) . ?
C34 H34 0.9500 . ?
C35 N3 1.355(2) . ?
C35 C36 1.450(3) . ?
C36 N4 1.355(2) . ?
O1 H1 0.81(2) . ?
O2 H2 0.80(3) . ?
